data_2223084
loop_
_publ_author_name
'Qian, Heng-Yu'
'Qu, Da-Ping'

_publ_section_title
;
 (<i>E</i>)-<i>N</i>'-(5-Chloro-2-hydroxybenzylidene)-2-nitrobenzohydrazide
;
_journal_coeditor_code HB5055
_journal_issue 9
_journal_name_full 'Acta Crystallographica Section E'
_journal_page_first o2239
_journal_paper_doi 10.1107/S1600536809033108
_journal_volume 65
_journal_year 2009
_chemical_formula_iupac 'C14 H10 Cl N3 O4'
_chemical_formula_moiety 'C14 H10 Cl N3 O4'
_chemical_formula_sum 'C14 H10 Cl N3 O4'
_chemical_formula_weight 319.70
_chemical_name_systematic
;
(<i>E</i>)-<i>N</i>'-(5-Chloro-2-hydroxybenzylidene)-2-nitrobenzohydrazide
;
_space_group_IT_number 2
_symmetry_cell_setting triclinic
_symmetry_space_group_name_Hall '-P 1'
_symmetry_space_group_name_H-M 'P -1'
_atom_sites_solution_hydrogens geom
_atom_sites_solution_primary direct
_atom_sites_solution_secondary difmap
_audit_creation_method SHELXL-97
_cell_angle_alpha 93.393(3)
_cell_angle_beta 108.144(3)
_cell_angle_gamma 98.886(4)
_cell_formula_units_Z 2
_cell_length_a 7.3530(10)
_cell_length_b 10.005(2)
_cell_length_c 10.273(2)
_cell_measurement_reflns_used 1356
_cell_measurement_temperature 298(2)
_cell_measurement_theta_max 25.6
_cell_measurement_theta_min 2.4
_cell_volume 704.9(2)
_computing_cell_refinement 'SAINT (Bruker, 2007)'
_computing_data_collection 'SMART (Bruker, 2007)'
_computing_data_reduction 'SAINT (Bruker, 2007)'
_computing_molecular_graphics 'SHELXTL (Sheldrick, 2008)'
_computing_publication_material 'SHELXTL (Sheldrick, 2008)'
_computing_structure_refinement 'SHELXTL (Sheldrick, 2008)'
_computing_structure_solution 'SHELXTL (Sheldrick, 2008)'
_diffrn_ambient_temperature 298(2)
_diffrn_measured_fraction_theta_full 0.980
_diffrn_measured_fraction_theta_max 0.980
_diffrn_measurement_device_type 'Bruker SMART CCD'
_diffrn_measurement_method \w
_diffrn_radiation_monochromator graphite
_diffrn_radiation_source 'fine-focus sealed tube'
_diffrn_radiation_type MoK\a
_diffrn_radiation_wavelength 0.71073
_diffrn_reflns_av_R_equivalents 0.0125
_diffrn_reflns_av_sigmaI/netI 0.0270
_diffrn_reflns_limit_h_max 9
_diffrn_reflns_limit_h_min -9
_diffrn_reflns_limit_k_max 12
_diffrn_reflns_limit_k_min -9
_diffrn_reflns_limit_l_max 12
_diffrn_reflns_limit_l_min -13
_diffrn_reflns_number 4324
_diffrn_reflns_theta_full 26.98
_diffrn_reflns_theta_max 26.98
_diffrn_reflns_theta_min 2.07
_diffrn_standards_number 0
_exptl_absorpt_coefficient_mu 0.293
_exptl_absorpt_correction_T_max 0.944
_exptl_absorpt_correction_T_min 0.936
_exptl_absorpt_correction_type multi-scan
_exptl_absorpt_process_details '(SADABS; Bruker, 2001)'
_exptl_crystal_colour colorless
_exptl_crystal_density_diffrn 1.506
_exptl_crystal_density_method 'not measured'
_exptl_crystal_description block
_exptl_crystal_F_000 328
_exptl_crystal_size_max 0.23
_exptl_crystal_size_mid 0.20
_exptl_crystal_size_min 0.20
_refine_diff_density_max 0.301
_refine_diff_density_min -0.442
_refine_ls_extinction_method none
_refine_ls_goodness_of_fit_ref 1.020
_refine_ls_hydrogen_treatment mixed
_refine_ls_matrix_type full
_refine_ls_number_parameters 203
_refine_ls_number_reflns 3004
_refine_ls_number_restraints 1
_refine_ls_restrained_S_all 1.020
_refine_ls_R_factor_all 0.0643
_refine_ls_R_factor_gt 0.0460
_refine_ls_shift/su_max 0.000
_refine_ls_shift/su_mean 0.000
_refine_ls_structure_factor_coef Fsqd
_refine_ls_weighting_details 'calc w=1/[\s^2^(Fo^2^)+(0.0501P)^2^+0.3008P] where P=(Fo^2^+2Fc^2^)/3'
_refine_ls_weighting_scheme calc
_refine_ls_wR_factor_gt 0.1080
_refine_ls_wR_factor_ref 0.1216
_reflns_number_gt 2237
_reflns_number_total 3004
_reflns_threshold_expression I>2\s(I)
_cod_data_source_file hb5055.cif
_cod_data_source_block I
_cod_database_code 2223084
_cod_database_fobs_code 2223084

loop_
_symmetry_equiv_pos_as_xyz
'x, y, z'
'-x, -y, -z'

loop_
_atom_site_type_symbol
_atom_site_label
_atom_site_fract_x
_atom_site_fract_y
_atom_site_fract_z
_atom_site_U_iso_or_equiv
_atom_site_adp_type
_atom_site_calc_flag
_atom_site_refinement_flags
_atom_site_occupancy
_atom_site_disorder_assembly
_atom_site_disorder_group
Cl Cl1 0.54671(11) -0.14057(9) 0.86494(8) 0.0837(3) Uani d . 1 . .
N N1 0.1470(2) 0.23302(15) 0.43169(16) 0.0372(4) Uani d . 1 . .
N N2 0.0876(3) 0.35676(17) 0.43461(17) 0.0422(4) Uani d D 1 . .
N N3 0.3643(3) 0.53956(19) 0.2180(2) 0.0510(5) Uani d . 1 . .
O O1 0.1405(2) -0.01201(16) 0.31361(15) 0.0534(4) Uani d . 1 . .
H H1 0.1202 0.0663 0.3150 0.080 Uiso calc R 1 . .
O O2 -0.0068(3) 0.53476(15) 0.32927(15) 0.0574(5) Uani d . 1 . .
O O3 0.4103(3) 0.54714(19) 0.34314(18) 0.0735(5) Uani d . 1 . .
O O4 0.4446(3) 0.6178(2) 0.1575(2) 0.0898(7) Uani d . 1 . .
C C1 0.2638(3) 0.05581(19) 0.5597(2) 0.0383(4) Uani d . 1 . .
C C2 0.2290(3) -0.0378(2) 0.4431(2) 0.0428(5) Uani d . 1 . .
C C3 0.2854(3) -0.1637(2) 0.4603(3) 0.0543(6) Uani d . 1 . .
H H3 0.2585 -0.2270 0.3837 0.065 Uiso calc R 1 . .
C C4 0.3798(4) -0.1956(2) 0.5886(3) 0.0615(7) Uani d . 1 . .
H H4 0.4185 -0.2796 0.5990 0.074 Uiso calc R 1 . .
C C5 0.4176(3) -0.1023(3) 0.7029(3) 0.0551(6) Uani d . 1 . .
C C6 0.3583(3) 0.0212(2) 0.6893(2) 0.0463(5) Uani d . 1 . .
H H6 0.3816 0.0820 0.7673 0.056 Uiso calc R 1 . .
C C7 0.2062(3) 0.18811(19) 0.5484(2) 0.0377(4) Uani d . 1 . .
H H7 0.2125 0.2412 0.6277 0.045 Uiso calc R 1 . .
C C8 0.0525(3) 0.4269(2) 0.3254(2) 0.0404(5) Uani d . 1 . .
C C9 0.0740(3) 0.36796(19) 0.19420(19) 0.0369(4) Uani d . 1 . .
C C10 0.2071(3) 0.43017(19) 0.13654(19) 0.0374(4) Uani d . 1 . .
C C11 0.2035(3) 0.3885(2) 0.0051(2) 0.0461(5) Uani d . 1 . .
H H11 0.2919 0.4344 -0.0323 0.055 Uiso calc R 1 . .
C C12 0.0674(4) 0.2784(2) -0.0695(2) 0.0529(6) Uani d . 1 . .
H H12 0.0638 0.2488 -0.1580 0.063 Uiso calc R 1 . .
C C13 -0.0624(4) 0.2123(2) -0.0142(2) 0.0573(6) Uani d . 1 . .
H H13 -0.1526 0.1366 -0.0643 0.069 Uiso calc R 1 . .
C C14 -0.0606(4) 0.2574(2) 0.1164(2) 0.0516(6) Uani d . 1 . .
H H14 -0.1516 0.2126 0.1522 0.062 Uiso calc R 1 . .
H H2 0.072(4) 0.392(3) 0.5126(18) 0.080 Uiso d D 1 . .

loop_
_atom_site_aniso_label
_atom_site_aniso_U_11
_atom_site_aniso_U_22
_atom_site_aniso_U_33
_atom_site_aniso_U_12
_atom_site_aniso_U_13
_atom_site_aniso_U_23
Cl1 0.0709(5) 0.0970(6) 0.0952(6) 0.0360(4) 0.0260(4) 0.0547(5)
N1 0.0494(10) 0.0296(8) 0.0381(9) 0.0096(7) 0.0212(8) 0.0020(7)
N2 0.0654(11) 0.0356(9) 0.0368(9) 0.0178(8) 0.0281(8) 0.0055(7)
N3 0.0529(11) 0.0467(11) 0.0539(12) 0.0027(9) 0.0224(9) -0.0015(9)
O1 0.0639(10) 0.0449(9) 0.0481(9) 0.0110(8) 0.0156(8) -0.0083(7)
O2 0.1017(13) 0.0428(9) 0.0476(9) 0.0330(9) 0.0414(9) 0.0136(7)
O3 0.0818(13) 0.0720(12) 0.0495(10) -0.0114(10) 0.0125(9) -0.0109(9)
O4 0.0946(15) 0.0820(14) 0.0882(14) -0.0283(12) 0.0452(12) 0.0039(11)
C1 0.0381(10) 0.0339(10) 0.0461(11) 0.0053(8) 0.0189(9) 0.0053(8)
C2 0.0377(11) 0.0351(10) 0.0571(13) 0.0023(8) 0.0205(10) -0.0005(9)
C3 0.0524(13) 0.0341(11) 0.0804(17) 0.0077(10) 0.0291(13) -0.0022(11)
C4 0.0554(14) 0.0390(12) 0.103(2) 0.0170(11) 0.0389(15) 0.0186(13)
C5 0.0443(12) 0.0553(14) 0.0752(16) 0.0167(10) 0.0253(12) 0.0291(12)
C6 0.0459(12) 0.0451(12) 0.0527(12) 0.0102(9) 0.0207(10) 0.0112(10)
C7 0.0441(11) 0.0336(10) 0.0386(10) 0.0053(8) 0.0194(9) 0.0001(8)
C8 0.0553(12) 0.0350(10) 0.0369(10) 0.0098(9) 0.0227(9) 0.0046(8)
C9 0.0488(11) 0.0337(10) 0.0322(9) 0.0115(8) 0.0168(8) 0.0035(8)
C10 0.0444(11) 0.0355(10) 0.0349(10) 0.0108(8) 0.0150(9) 0.0034(8)
C11 0.0558(13) 0.0521(13) 0.0388(11) 0.0154(10) 0.0242(10) 0.0080(9)
C12 0.0706(16) 0.0597(14) 0.0300(10) 0.0190(12) 0.0163(10) -0.0004(10)
C13 0.0663(15) 0.0525(14) 0.0424(12) -0.0003(11) 0.0103(11) -0.0083(10)
C14 0.0580(14) 0.0488(13) 0.0476(12) -0.0015(10) 0.0229(11) -0.0004(10)

loop_
_atom_type_symbol
_atom_type_description
_atom_type_scat_dispersion_real
_atom_type_scat_dispersion_imag
_atom_type_scat_source
C C 0.0033 0.0016 'International Tables Vol C Tables 4.2.6.8 and 6.1.1.4'
H H 0.0000 0.0000 'International Tables Vol C Tables 4.2.6.8 and 6.1.1.4'
N N 0.0061 0.0033 'International Tables Vol C Tables 4.2.6.8 and 6.1.1.4'
O O 0.0106 0.0060 'International Tables Vol C Tables 4.2.6.8 and 6.1.1.4'
Cl Cl 0.1484 0.1585 'International Tables Vol C Tables 4.2.6.8 and 6.1.1.4'

loop_
_geom_angle_atom_site_label_1
_geom_angle_atom_site_label_2
_geom_angle_atom_site_label_3
_geom_angle_site_symmetry_1
_geom_angle_site_symmetry_3
_geom_angle
_geom_angle_publ_flag
C7 N1 N2 . . 115.34(15) ?
C8 N2 N1 . . 122.02(15) ?
C8 N2 H2 . . 118.8(18) ?
N1 N2 H2 . . 119.2(18) ?
O3 N3 O4 . . 123.3(2) ?
O3 N3 C10 . . 118.26(18) ?
O4 N3 C10 . . 118.47(19) ?
C2 O1 H1 . . 109.5 ?
C6 C1 C2 . . 118.97(19) ?
C6 C1 C7 . . 119.03(18) ?
C2 C1 C7 . . 121.99(18) ?
O1 C2 C3 . . 117.59(19) ?
O1 C2 C1 . . 122.93(18) ?
C3 C2 C1 . . 119.5(2) ?
C4 C3 C2 . . 120.7(2) ?
C4 C3 H3 . . 119.6 ?
C2 C3 H3 . . 119.6 ?
C3 C4 C5 . . 119.7(2) ?
C3 C4 H4 . . 120.1 ?
C5 C4 H4 . . 120.1 ?
C6 C5 C4 . . 120.7(2) ?
C6 C5 Cl1 . . 119.7(2) ?
C4 C5 Cl1 . . 119.51(19) ?
C5 C6 C1 . . 120.3(2) ?
C5 C6 H6 . . 119.8 ?
C1 C6 H6 . . 119.8 ?
N1 C7 C1 . . 121.21(17) ?
N1 C7 H7 . . 119.4 ?
C1 C7 H7 . . 119.4 ?
O2 C8 N2 . . 120.66(17) ?
O2 C8 C9 . . 120.00(17) ?
N2 C8 C9 . . 119.22(17) ?
C14 C9 C10 . . 117.09(18) ?
C14 C9 C8 . . 119.38(18) ?
C10 C9 C8 . . 122.92(18) ?
C11 C10 C9 . . 122.36(19) ?
C11 C10 N3 . . 117.72(18) ?
C9 C10 N3 . . 119.85(17) ?
C12 C11 C10 . . 119.0(2) ?
C12 C11 H11 . . 120.5 ?
C10 C11 H11 . . 120.5 ?
C13 C12 C11 . . 120.11(19) ?
C13 C12 H12 . . 119.9 ?
C11 C12 H12 . . 119.9 ?
C12 C13 C14 . . 120.3(2) ?
C12 C13 H13 . . 119.9 ?
C14 C13 H13 . . 119.9 ?
C9 C14 C13 . . 121.1(2) ?
C9 C14 H14 . . 119.4 ?
C13 C14 H14 . . 119.4 ?

loop_
_geom_bond_atom_site_label_1
_geom_bond_atom_site_label_2
_geom_bond_site_symmetry_2
_geom_bond_distance
_geom_bond_publ_flag
Cl1 C5 . 1.738(3) ?
N1 C7 . 1.276(2) ?
N1 N2 . 1.377(2) ?
N2 C8 . 1.336(2) ?
N2 H2 . 0.902(10) ?
N3 O3 . 1.217(2) ?
N3 O4 . 1.221(2) ?
N3 C10 . 1.460(3) ?
O1 C2 . 1.347(3) ?
O1 H1 . 0.8200 ?
O2 C8 . 1.228(2) ?
C1 C6 . 1.389(3) ?
C1 C2 . 1.407(3) ?
C1 C7 . 1.451(3) ?
C2 C3 . 1.390(3) ?
C3 C4 . 1.367(4) ?
C3 H3 . 0.9300 ?
C4 C5 . 1.383(4) ?
C4 H4 . 0.9300 ?
C5 C6 . 1.373(3) ?
C6 H6 . 0.9300 ?
C7 H7 . 0.9300 ?
C8 C9 . 1.503(2) ?
C9 C14 . 1.380(3) ?
C9 C10 . 1.383(3) ?
C10 C11 . 1.380(3) ?
C11 C12 . 1.373(3) ?
C11 H11 . 0.9300 ?
C12 C13 . 1.364(3) ?
C12 H12 . 0.9300 ?
C13 C14 . 1.385(3) ?
C13 H13 . 0.9300 ?
C14 H14 . 0.9300 ?

loop_
_geom_hbond_atom_site_label_D
_geom_hbond_atom_site_label_H
_geom_hbond_atom_site_label_A
_geom_hbond_site_symmetry_A
_geom_hbond_distance_DH
_geom_hbond_distance_HA
_geom_hbond_distance_DA
_geom_hbond_angle_DHA
O1 H1 N1 . 0.82 1.94 2.657(2) 145
N2 H2 O2 2_566 0.902(10) 1.966(11) 2.863(2) 173(3)

loop_
_cod_related_entry_id
_cod_related_entry_database
_cod_related_entry_code
1 ChemSpider 21540093
